data_4086055
loop_
_publ_author_name
'Williams, Thomas J.'
'Bray, Joshua T. W.'
'Lake, Benjamin R. M.'
'Willans, Charlotte E.'
'Rajabi, Nasir A.'
'Ariafard, Alireza'
'Manzini, Chiara'
'Bellina, Fabio'
'Whitwood, Adrian C.'
'Fairlamb, Ian J. S.'

_publ_section_title
;
 Mechanistic Elucidation of the Arylation of Non-SpectatorN-Heterocyclic
 Carbenes at Copper Using a Combined Experimental and Computational
 Approach
;
_journal_issue 14
_journal_name_full Organometallics
_journal_page_first 3497
_journal_paper_doi 10.1021/acs.organomet.5b00093
_journal_volume 34
_journal_year 2015
_chemical_formula_moiety '0.5(Br4 Cu2), C21 H19 N2, C H Cl3'
_chemical_formula_sum 'C22 H20 Br2 Cl3 Cu N2'
_chemical_formula_weight 642.11
_chemical_name_systematic
;
 ? 
;
_space_group_crystal_system triclinic
_space_group_IT_number 2
_space_group_name_Hall '-P 1'
_space_group_name_H-M_alt 'P -1'
_symmetry_space_group_name_Hall '-P 1'
_symmetry_space_group_name_H-M 'P -1'
_atom_sites_solution_hydrogens geom
_atom_sites_solution_primary iterative
_atom_sites_solution_secondary difmap
_audit_creation_date 2012-12-06
_audit_creation_method
;
  Olex2 1.2
  (compiled Dec  5 2012 16:17:34, GUI svn.r4385)
;
_cell_angle_alpha 74.193(3)
_cell_angle_beta 89.234(3)
_cell_angle_gamma 83.652(3)
_cell_formula_units_Z 2
_cell_length_a 9.5428(3)
_cell_length_b 11.1470(4)
_cell_length_c 11.8115(4)
_cell_measurement_reflns_used 10728
_cell_measurement_temperature 110.00(10)
_cell_measurement_theta_max 30.0138
_cell_measurement_theta_min 2.8160
_cell_volume 1201.32(7)
_computing_cell_refinement
;
CrysAlisPro, Agilent Technologies,
Version 1.171.36.21 (release 14-08-2012 CrysAlis171 .NET)
(compiled Sep 14 2012,17:21:16)
;
_computing_data_collection
;
CrysAlisPro, Agilent Technologies,
Version 1.171.36.21 (release 14-08-2012 CrysAlis171 .NET)
(compiled Sep 14 2012,17:21:16)
;
_computing_data_reduction
;
CrysAlisPro, Agilent Technologies,
Version 1.171.36.21 (release 14-08-2012 CrysAlis171 .NET)
(compiled Sep 14 2012,17:21:16)
;
_computing_molecular_graphics
;
O. V. Dolomanov, L. J. Bourhis, R. J. Gildea, J. A. K. Howard and H. Puschmann,
OLEX2: a complete structure solution, refinement and analysis program.
J. Appl. Cryst. (2009). 42, 339-341.
;
_computing_publication_material
;
O. V. Dolomanov, L. J. Bourhis, R. J. Gildea, J. A. K. Howard and H. Puschmann,
OLEX2: a complete structure solution, refinement and analysis program.
J. Appl. Cryst. (2009). 42, 339-341.
;
_computing_structure_refinement
;
SHELXL, G.M. Sheldrick, Acta Cryst.
(2008). A64, 112-122
;
_computing_structure_solution 'SUPERFLIP, J. Appl. Cryst. (2007) 40, 786-790'
_diffrn_ambient_temperature 110.00(10)
_diffrn_detector_area_resol_mean 16.1450
_diffrn_measured_fraction_theta_full 0.9983
_diffrn_measured_fraction_theta_max 0.9983
_diffrn_measurement_details
;
  1 omega   47.00   97.00   1.0000    5.0000
omega____ theta____ kappa____ phi______ frames
    -       26.4172 -162.0000  -97.0000 50

  2 omega  -17.00   67.00   1.0000    5.0000
omega____ theta____ kappa____ phi______ frames
    -       26.4172  -99.0000  -30.0000 84

  3 omega  -40.00   30.00   1.0000    5.0000
omega____ theta____ kappa____ phi______ frames
    -       26.4172  -57.0000 -120.0000 70

  4 omega   -3.00   23.00   1.0000    5.0000
omega____ theta____ kappa____ phi______ frames
    -       26.4172   77.0000  150.0000 26

  5 omega   49.00   94.00   1.0000    5.0000
omega____ theta____ kappa____ phi______ frames
    -       26.4172   77.0000  150.0000 45

  6 omega  -39.00   52.00   1.0000    5.0000
omega____ theta____ kappa____ phi______ frames
    -       26.4172  -77.0000   30.0000 91

  7 omega   38.00   95.00   1.0000    5.0000
omega____ theta____ kappa____ phi______ frames
    -       26.4172   57.0000  120.0000 57

  8 omega    1.00   99.00   1.0000    5.0000
omega____ theta____ kappa____ phi______ frames
    -       26.4172   37.0000  -60.0000 98

  9 omega   48.00   97.00   1.0000    5.0000
omega____ theta____ kappa____ phi______ frames
    -       26.4172  162.0000  -81.0000 49

 10 omega   34.00   47.00   1.0000    5.0000
omega____ theta____ kappa____ phi______ frames
    -       26.4172 -178.0000 -180.0000 13

 11 omega   -4.00   21.00   1.0000    5.0000
omega____ theta____ kappa____ phi______ frames
    -       26.4172   77.0000  120.0000 25

 12 omega    5.00   95.00   1.0000    5.0000
omega____ theta____ kappa____ phi______ frames
    -       26.4172   57.0000   30.0000 90
;
_diffrn_measurement_device_type 'SuperNova, Single source at offset), Eos'
_diffrn_measurement_method '\w scans'
_diffrn_orient_matrix_UB_11 -0.0363643000
_diffrn_orient_matrix_UB_12 0.0567695000
_diffrn_orient_matrix_UB_13 0.0063519000
_diffrn_orient_matrix_UB_21 -0.0046043000
_diffrn_orient_matrix_UB_22 -0.0274652000
_diffrn_orient_matrix_UB_23 0.0614218000
_diffrn_orient_matrix_UB_31 0.0652015000
_diffrn_orient_matrix_UB_32 0.0212376000
_diffrn_orient_matrix_UB_33 0.0091348000
_diffrn_radiation_monochromator mirror
_diffrn_radiation_type 'Mo K\a'
_diffrn_radiation_wavelength 0.7107
_diffrn_reflns_av_R_equivalents 0.0246
_diffrn_reflns_av_unetI/netI 0.0287
_diffrn_reflns_limit_h_max 13
_diffrn_reflns_limit_h_min -13
_diffrn_reflns_limit_k_max 15
_diffrn_reflns_limit_k_min -15
_diffrn_reflns_limit_l_max 16
_diffrn_reflns_limit_l_min -16
_diffrn_reflns_number 19512
_diffrn_reflns_theta_full 30.08
_diffrn_reflns_theta_max 30.08
_diffrn_reflns_theta_min 2.82
_diffrn_source 'SuperNova (Mo) X-ray Source'
_exptl_absorpt_coefficient_mu 4.581
_exptl_absorpt_correction_T_max 0.575
_exptl_absorpt_correction_T_min 0.427
_exptl_absorpt_correction_type analytical
_exptl_absorpt_process_details
;
CrysAlisPro, Agilent Technologies,
Version 1.171.36.21 (release 14-08-2012 CrysAlis171 .NET)
(compiled Sep 14 2012,17:21:16)
Analytical numeric absorption correction using a multifaceted crystal
            model based on expressions derived by R.C. Clark & J.S. Reid.
(Clark, R. C. & Reid, J. S. (1995). Acta Cryst. A51, 887-897)
;
_exptl_crystal_colour 'clear colourless'
_exptl_crystal_colour_lustre clear
_exptl_crystal_colour_primary colourless
_exptl_crystal_density_diffrn 1.775
_exptl_crystal_density_method 'not measured'
_exptl_crystal_description block
_exptl_crystal_F_000 632
_exptl_crystal_size_max 0.2554
_exptl_crystal_size_mid 0.2002
_exptl_crystal_size_min 0.1321
_refine_diff_density_max 0.847
_refine_diff_density_min -0.671
_refine_diff_density_rms 0.077
_refine_ls_extinction_method none
_refine_ls_goodness_of_fit_ref 1.027
_refine_ls_hydrogen_treatment constr
_refine_ls_matrix_type full
_refine_ls_number_parameters 271
_refine_ls_number_reflns 7072
_refine_ls_number_restraints 0
_refine_ls_restrained_S_all 1.027
_refine_ls_R_factor_all 0.0314
_refine_ls_R_factor_gt 0.0250
_refine_ls_shift/su_max 0.003
_refine_ls_shift/su_mean 0.000
_refine_ls_structure_factor_coef Fsqd
_refine_ls_weighting_details 'calc w=1/[\s^2^(Fo^2^)+(0.0187P)^2^+0.8250P] where P=(Fo^2^+2Fc^2^)/3'
_refine_ls_weighting_scheme calc
_refine_ls_wR_factor_gt 0.0529
_refine_ls_wR_factor_ref 0.0553
_reflns_number_gt 6218
_reflns_number_total 7072
_reflns_threshold_expression >2sigma(I)
_cod_data_source_file om5b00093_si_003.cif
_cod_data_source_block ijsf1222
_cod_depositor_comments 'Adding full bibliography for 4086051--4086058.cif.'
_cod_database_code 4086055
_chemical_oxdiff_formula 'C22 H20 Br2 Cl3 Cu1 N2'
_chemical_oxdiff_usercomment 'Ian's ijf-N1-71-2'
_reflns_odcompleteness_completeness 99.83
_reflns_odcompleteness_iscentric 1
_reflns_odcompleteness_theta 30.01
_olex2_refinement_description
;
1. Fixed Uiso
 At 1.2 times of:
  {H8A,H8B} of C8, H10 of C10, H5 of C5, H11 of C11, H7 of C7, H6 of C6, H12
  of C12, H4 of C4, H13 of C13, {H15A,H15B} of C15, H14 of C14, H17 of C17, H22
  of C22, H19 of C19, H21 of C21, H20 of C20, H18 of C18, H1 of C1
2.a Ternary CH refined with riding coordinates:
 C22(H22)
2.b Secondary CH2 refined with riding coordinates:
 C8(H8A,H8B), C15(H15A,H15B)
2.c Aromatic/amide H refined with riding coordinates:
 C1(H1), C4(H4), C5(H5), C6(H6), C7(H7), C10(H10), C11(H11), C12(H12),
 C13(H13), C14(H14), C17(H17), C18(H18), C19(H19), C20(H20), C21(H21)
;

loop_
_space_group_symop_id
_space_group_symop_operation_xyz
1 'x, y, z'
2 '-x, -y, -z'

loop_
_atom_site_label
_atom_site_type_symbol
_atom_site_fract_x
_atom_site_fract_y
_atom_site_fract_z
_atom_site_U_iso_or_equiv
_atom_site_adp_type
_atom_site_occupancy
_atom_site_symmetry_multiplicity
_atom_site_calc_flag
_atom_site_refinement_flags
Br1 Br 0.970873(18) 0.628278(17) 0.174210(15) 0.01679(4) Uani 1 1 d .
Br2 Br 1.143425(19) 0.612419(18) 0.504458(15) 0.01997(5) Uani 1 1 d .
Cu1 Cu 0.98975(2) 0.54728(2) 0.377008(19) 0.01895(5) Uani 1 1 d .
C1 C 0.67916(18) 0.45669(16) 0.22816(15) 0.0155(3) Uani 1 1 d .
H1 H 0.7554 0.4806 0.2616 0.019 Uiso 1 1 calc R
C2 C 0.46187(18) 0.43754(15) 0.18147(14) 0.0127(3) Uani 1 1 d .
C3 C 0.55396(18) 0.36910(15) 0.12345(14) 0.0136(3) Uani 1 1 d .
C4 C 0.50556(19) 0.30516(16) 0.04857(15) 0.0165(3) Uani 1 1 d .
H4 H 0.5670 0.2589 0.0104 0.020 Uiso 1 1 calc R
C5 C 0.3611(2) 0.31421(17) 0.03406(15) 0.0186(3) Uani 1 1 d .
H5 H 0.3240 0.2738 -0.0161 0.022 Uiso 1 1 calc R
C6 C 0.26878(19) 0.38254(17) 0.09287(16) 0.0182(3) Uani 1 1 d .
H6 H 0.1722 0.3856 0.0809 0.022 Uiso 1 1 calc R
C7 C 0.31639(18) 0.44549(16) 0.16792(15) 0.0164(3) Uani 1 1 d .
H7 H 0.2548 0.4905 0.2071 0.020 Uiso 1 1 calc R
C8 C 0.4952(2) 0.56980(16) 0.32403(15) 0.0169(3) Uani 1 1 d .
H8A H 0.5667 0.5613 0.3842 0.020 Uiso 1 1 calc R
H8B H 0.4106 0.5400 0.3631 0.020 Uiso 1 1 calc R
C9 C 0.46358(18) 0.70625(16) 0.25875(14) 0.0143(3) Uani 1 1 d .
C10 C 0.57261(19) 0.78182(17) 0.22759(16) 0.0181(3) Uani 1 1 d .
H10 H 0.6656 0.7473 0.2451 0.022 Uiso 1 1 calc R
C11 C 0.5428(2) 0.90802(18) 0.17077(17) 0.0230(4) Uani 1 1 d .
H11 H 0.6160 0.9580 0.1497 0.028 Uiso 1 1 calc R
C12 C 0.4048(2) 0.96014(18) 0.14517(17) 0.0237(4) Uani 1 1 d .
H12 H 0.3852 1.0449 0.1066 0.028 Uiso 1 1 calc R
C13 C 0.2964(2) 0.88662(18) 0.17677(16) 0.0210(4) Uani 1 1 d .
H13 H 0.2035 0.9222 0.1606 0.025 Uiso 1 1 calc R
C14 C 0.32506(19) 0.75936(17) 0.23286(15) 0.0170(3) Uani 1 1 d .
H14 H 0.2515 0.7098 0.2531 0.020 Uiso 1 1 calc R
C15 C 0.82432(19) 0.32995(17) 0.11767(16) 0.0191(4) Uani 1 1 d .
H15A H 0.9004 0.3720 0.1374 0.023 Uiso 1 1 calc R
H15B H 0.8217 0.3448 0.0329 0.023 Uiso 1 1 calc R
C16 C 0.85394(18) 0.19076(16) 0.17474(15) 0.0161(3) Uani 1 1 d .
C17 C 0.8636(2) 0.14323(19) 0.29626(17) 0.0242(4) Uani 1 1 d .
H17 H 0.8504 0.1974 0.3440 0.029 Uiso 1 1 calc R
C18 C 0.8928(2) 0.0151(2) 0.34675(18) 0.0291(4) Uani 1 1 d .
H18 H 0.8984 -0.0163 0.4282 0.035 Uiso 1 1 calc R
C19 C 0.9137(2) -0.06621(19) 0.27597(19) 0.0265(4) Uani 1 1 d .
H19 H 0.9338 -0.1520 0.3099 0.032 Uiso 1 1 calc R
C20 C 0.9046(2) -0.01925(19) 0.15507(18) 0.0237(4) Uani 1 1 d .
H20 H 0.9186 -0.0735 0.1075 0.028 Uiso 1 1 calc R
C21 C 0.87447(19) 0.10877(18) 0.10457(17) 0.0198(4) Uani 1 1 d .
H21 H 0.8680 0.1399 0.0231 0.024 Uiso 1 1 calc R
N1 N 0.54485(15) 0.49073(13) 0.24643(12) 0.0136(3) Uani 1 1 d .
N2 N 0.68990(15) 0.38379(13) 0.15562(13) 0.0142(3) Uani 1 1 d .
C22 C 0.3928(2) 0.17039(18) 0.47823(17) 0.0238(4) Uani 1 1 d .
H22 H 0.3897 0.1059 0.5533 0.029 Uiso 1 1 calc R
Cl1 Cl 0.55665(6) 0.23054(5) 0.46967(4) 0.03078(11) Uani 1 1 d .
Cl2 Cl 0.25546(6) 0.29029(5) 0.47495(5) 0.03487(13) Uani 1 1 d .
Cl3 Cl 0.37293(8) 0.10084(5) 0.36373(5) 0.04228(15) Uani 1 1 d .

loop_
_atom_site_aniso_label
_atom_site_aniso_U_11
_atom_site_aniso_U_22
_atom_site_aniso_U_33
_atom_site_aniso_U_23
_atom_site_aniso_U_13
_atom_site_aniso_U_12
Br1 0.01526(8) 0.01953(9) 0.01513(8) -0.00360(6) 0.00060(6) -0.00281(6)
Br2 0.02166(9) 0.02429(9) 0.01430(8) -0.00361(7) -0.00110(6) -0.00807(7)
Cu1 0.01831(11) 0.02215(11) 0.01599(11) -0.00493(9) -0.00078(8) -0.00108(9)
C1 0.0159(8) 0.0142(8) 0.0149(8) -0.0015(6) -0.0015(6) -0.0015(6)
C2 0.0160(8) 0.0104(7) 0.0103(7) -0.0007(6) -0.0006(6) -0.0005(6)
C3 0.0148(8) 0.0123(7) 0.0122(7) -0.0007(6) 0.0005(6) -0.0014(6)
C4 0.0221(9) 0.0127(8) 0.0141(8) -0.0032(6) 0.0010(6) -0.0007(7)
C5 0.0246(9) 0.0155(8) 0.0156(8) -0.0033(7) -0.0038(7) -0.0032(7)
C6 0.0157(8) 0.0175(8) 0.0190(8) -0.0006(7) -0.0036(7) -0.0019(7)
C7 0.0156(8) 0.0154(8) 0.0164(8) -0.0024(6) 0.0004(6) 0.0013(6)
C8 0.0230(9) 0.0167(8) 0.0117(7) -0.0058(6) 0.0007(6) -0.0008(7)
C9 0.0179(8) 0.0152(8) 0.0107(7) -0.0057(6) 0.0006(6) 0.0005(6)
C10 0.0153(8) 0.0215(9) 0.0193(8) -0.0085(7) 0.0010(7) -0.0018(7)
C11 0.0246(9) 0.0205(9) 0.0258(10) -0.0071(8) 0.0053(8) -0.0093(8)
C12 0.0323(11) 0.0164(9) 0.0213(9) -0.0044(7) 0.0007(8) -0.0007(8)
C13 0.0184(9) 0.0242(9) 0.0205(9) -0.0087(7) -0.0018(7) 0.0037(7)
C14 0.0171(8) 0.0195(8) 0.0162(8) -0.0073(7) 0.0024(6) -0.0036(7)
C15 0.0160(8) 0.0178(8) 0.0221(9) -0.0039(7) 0.0066(7) -0.0003(7)
C16 0.0117(7) 0.0161(8) 0.0191(8) -0.0040(7) 0.0012(6) 0.0017(6)
C17 0.0312(10) 0.0220(9) 0.0198(9) -0.0076(7) 0.0007(8) 0.0005(8)
C18 0.0339(11) 0.0265(10) 0.0220(10) -0.0002(8) -0.0011(8) 0.0016(9)
C19 0.0224(10) 0.0169(9) 0.0359(11) -0.0015(8) 0.0018(8) 0.0018(7)
C20 0.0201(9) 0.0209(9) 0.0327(10) -0.0131(8) 0.0046(8) 0.0005(7)
C21 0.0168(8) 0.0236(9) 0.0201(9) -0.0083(7) 0.0021(7) -0.0010(7)
N1 0.0160(7) 0.0128(7) 0.0118(6) -0.0035(5) 0.0004(5) -0.0004(5)
N2 0.0127(7) 0.0135(7) 0.0156(7) -0.0029(5) 0.0002(5) 0.0001(5)
C22 0.0307(10) 0.0175(9) 0.0216(9) -0.0037(7) 0.0027(8) 0.0002(8)
Cl1 0.0314(3) 0.0334(3) 0.0253(2) -0.0032(2) 0.0042(2) -0.0063(2)
Cl2 0.0367(3) 0.0313(3) 0.0287(3) -0.0010(2) 0.0066(2) 0.0113(2)
Cl3 0.0650(4) 0.0271(3) 0.0370(3) -0.0150(2) -0.0156(3) 0.0031(3)

loop_
_atom_type_symbol
_atom_type_description
_atom_type_scat_dispersion_real
_atom_type_scat_dispersion_imag
_atom_type_scat_source
C C 0.0033 0.0016 'International Tables Vol C Tables 4.2.6.8 and 6.1.1.4'
H H 0.0000 0.0000 'International Tables Vol C Tables 4.2.6.8 and 6.1.1.4'
Br Br -0.2901 2.4595 'International Tables Vol C Tables 4.2.6.8 and 6.1.1.4'
Cl Cl 0.1484 0.1585 'International Tables Vol C Tables 4.2.6.8 and 6.1.1.4'
Cu Cu 0.3201 1.2651 'International Tables Vol C Tables 4.2.6.8 and 6.1.1.4'
N N 0.0061 0.0033 'International Tables Vol C Tables 4.2.6.8 and 6.1.1.4'

loop_
_exptl_crystal_face_index_h
_exptl_crystal_face_index_k
_exptl_crystal_face_index_l
_exptl_crystal_face_perp_dist
_exptl_oxdiff_crystal_face_indexfrac_h
_exptl_oxdiff_crystal_face_indexfrac_k
_exptl_oxdiff_crystal_face_indexfrac_l
_exptl_oxdiff_crystal_face_x
_exptl_oxdiff_crystal_face_y
_exptl_oxdiff_crystal_face_z
0 0 -1 0.0661 -0.0016 -0.0001 -1.0002 -0.0063 -0.0614 -0.0092
0 0 1 0.0661 0.0016 0.0001 1.0002 0.0063 0.0614 0.0092
1 0 0 0.1282 0.9999 0.0004 -0.0002 -0.0363 -0.0046 0.0652
-1 0 0 0.0720 -0.9999 -0.0004 0.0002 0.0363 0.0046 -0.0652
1 2 1 0.0983 1.0017 2.0006 1.0003 0.0835 0.0019 0.1169
2 -3 -1 0.1148 1.9978 -2.9997 -1.0010 -0.2493 0.0117 0.0574
0 -2 -1 0.1205 -0.0018 -2.0003 -1.0005 -0.1198 -0.0065 -0.0517
0 2 1 0.1218 0.0018 2.0003 1.0005 0.1198 0.0065 0.0517
2 3 -1 0.1055 1.9986 3.0008 -1.0003 0.0913 -0.1531 0.1849
-1 -3 2 0.0990 -0.9971 -3.0003 2.0003 -0.1214 0.2099 -0.1105
-1 2 0 0.1204 -0.9996 1.9998 0.0004 0.1499 -0.0503 -0.0227
1 0 -1 0.1101 0.9983 0.0002 -1.0004 -0.0426 -0.0661 0.0560
-2 -2 -1 0.1116 -2.0016 -2.0010 -1.0000 -0.0472 0.0027 -0.1821

loop_
_geom_angle_atom_site_label_1
_geom_angle_atom_site_label_2
_geom_angle_atom_site_label_3
_geom_angle
_geom_angle_site_symmetry_1
_geom_angle_site_symmetry_3
Cu1 Br2 Cu1 71.099(10) . 2_766
Br1 Cu1 Br2 125.812(11) . 2_766
Br1 Cu1 Br2 125.279(12) . .
Br1 Cu1 Cu1 179.093(16) . 2_766
Br2 Cu1 Br2 108.900(10) . 2_766
Br2 Cu1 Cu1 54.433(9) 2_766 2_766
Br2 Cu1 Cu1 54.467(9) . 2_766
N1 C1 H1 124.6 . .
N1 C1 N2 110.81(15) . .
N2 C1 H1 124.6 . .
C7 C2 C3 121.92(16) . .
C7 C2 N1 131.30(16) . .
N1 C2 C3 106.77(14) . .
C2 C3 N2 106.24(14) . .
C4 C3 C2 121.92(16) . .
C4 C3 N2 131.83(16) . .
C3 C4 H4 121.9 . .
C5 C4 C3 116.17(16) . .
C5 C4 H4 121.9 . .
C4 C5 H5 119.1 . .
C4 C5 C6 121.79(17) . .
C6 C5 H5 119.1 . .
C5 C6 H6 118.9 . .
C7 C6 C5 122.21(17) . .
C7 C6 H6 118.9 . .
C2 C7 H7 122.0 . .
C6 C7 C2 115.98(16) . .
C6 C7 H7 122.0 . .
H8A C8 H8B 107.8 . .
C9 C8 H8A 109.0 . .
C9 C8 H8B 109.0 . .
N1 C8 H8A 109.0 . .
N1 C8 H8B 109.0 . .
N1 C8 C9 112.89(14) . .
C10 C9 C8 120.33(16) . .
C14 C9 C8 120.36(16) . .
C14 C9 C10 119.26(16) . .
C9 C10 H10 119.9 . .
C11 C10 C9 120.17(17) . .
C11 C10 H10 119.9 . .
C10 C11 H11 119.9 . .
C12 C11 C10 120.24(18) . .
C12 C11 H11 119.9 . .
C11 C12 H12 120.0 . .
C13 C12 C11 120.02(18) . .
C13 C12 H12 120.0 . .
C12 C13 H13 119.9 . .
C12 C13 C14 120.26(18) . .
C14 C13 H13 119.9 . .
C9 C14 C13 120.03(17) . .
C9 C14 H14 120.0 . .
C13 C14 H14 120.0 . .
H15A C15 H15B 107.9 . .
C16 C15 H15A 109.2 . .
C16 C15 H15B 109.2 . .
N2 C15 H15A 109.2 . .
N2 C15 H15B 109.2 . .
N2 C15 C16 112.25(14) . .
C17 C16 C15 121.18(17) . .
C17 C16 C21 119.28(17) . .
C21 C16 C15 119.52(16) . .
C16 C17 H17 119.9 . .
C18 C17 C16 120.20(18) . .
C18 C17 H17 119.9 . .
C17 C18 H18 119.9 . .
C17 C18 C19 120.18(19) . .
C19 C18 H18 119.9 . .
C18 C19 H19 120.1 . .
C20 C19 C18 119.78(19) . .
C20 C19 H19 120.1 . .
C19 C20 H20 120.0 . .
C19 C20 C21 120.05(18) . .
C21 C20 H20 120.0 . .
C16 C21 H21 119.7 . .
C20 C21 C16 120.50(17) . .
C20 C21 H21 119.7 . .
C1 N1 C2 108.04(14) . .
C1 N1 C8 125.02(15) . .
C2 N1 C8 126.94(14) . .
C1 N2 C3 108.14(14) . .
C1 N2 C15 124.42(15) . .
C3 N2 C15 127.44(15) . .
Cl1 C22 H22 108.4 . .
Cl2 C22 H22 108.4 . .
Cl2 C22 Cl1 110.00(11) . .
Cl3 C22 H22 108.4 . .
Cl3 C22 Cl1 110.50(11) . .
Cl3 C22 Cl2 111.13(12) . .

loop_
_geom_bond_atom_site_label_1
_geom_bond_atom_site_label_2
_geom_bond_distance
_geom_bond_site_symmetry_2
Br1 Cu1 2.3201(3) .
Br2 Cu1 2.4164(3) 2_766
Br2 Cu1 2.4154(3) .
Cu1 Br2 2.4164(3) 2_766
Cu1 Cu1 2.8093(4) 2_766
C1 H1 0.9300 .
C1 N1 1.328(2) .
C1 N2 1.328(2) .
C2 C3 1.394(2) .
C2 C7 1.390(2) .
C2 N1 1.391(2) .
C3 C4 1.390(2) .
C3 N2 1.396(2) .
C4 H4 0.9300 .
C4 C5 1.381(3) .
C5 H5 0.9300 .
C5 C6 1.401(3) .
C6 H6 0.9300 .
C6 C7 1.380(2) .
C7 H7 0.9300 .
C8 H8A 0.9700 .
C8 H8B 0.9700 .
C8 C9 1.505(2) .
C8 N1 1.476(2) .
C9 C10 1.394(2) .
C9 C14 1.389(2) .
C10 H10 0.9300 .
C10 C11 1.383(3) .
C11 H11 0.9300 .
C11 C12 1.382(3) .
C12 H12 0.9300 .
C12 C13 1.376(3) .
C13 H13 0.9300 .
C13 C14 1.390(3) .
C14 H14 0.9300 .
C15 H15A 0.9700 .
C15 H15B 0.9700 .
C15 C16 1.510(2) .
C15 N2 1.472(2) .
C16 C17 1.388(3) .
C16 C21 1.389(2) .
C17 H17 0.9300 .
C17 C18 1.387(3) .
C18 H18 0.9300 .
C18 C19 1.389(3) .
C19 H19 0.9300 .
C19 C20 1.381(3) .
C20 H20 0.9300 .
C20 C21 1.388(3) .
C21 H21 0.9300 .
C22 H22 0.9800 .
C22 Cl1 1.760(2) .
C22 Cl2 1.758(2) .
C22 Cl3 1.754(2) .

loop_
_geom_torsion_atom_site_label_1
_geom_torsion_atom_site_label_2
_geom_torsion_atom_site_label_3
_geom_torsion_atom_site_label_4
_geom_torsion
_geom_torsion_site_symmetry_1
_geom_torsion_site_symmetry_4
Cu1 Br2 Cu1 Br1 178.932(19) 2_766 .
Cu1 Br2 Cu1 Br2 0.000(1) 2_766 2_766
C2 C3 C4 C5 0.6(2) . .
C2 C3 N2 C1 -0.10(18) . .
C2 C3 N2 C15 -179.95(15) . .
C3 C2 C7 C6 -0.6(2) . .
C3 C2 N1 C1 0.25(18) . .
C3 C2 N1 C8 -178.91(15) . .
C3 C4 C5 C6 -0.9(3) . .
C4 C3 N2 C1 178.51(18) . .
C4 C3 N2 C15 -1.3(3) . .
C4 C5 C6 C7 0.5(3) . .
C5 C6 C7 C2 0.3(3) . .
C7 C2 C3 C4 0.1(3) . .
C7 C2 C3 N2 178.93(15) . .
C7 C2 N1 C1 -178.64(17) . .
C7 C2 N1 C8 2.2(3) . .
C8 C9 C10 C11 -178.04(16) . .
C8 C9 C14 C13 177.39(16) . .
C9 C8 N1 C1 95.5(2) . .
C9 C8 N1 C2 -85.4(2) . .
C9 C10 C11 C12 0.4(3) . .
C10 C9 C14 C13 -0.2(2) . .
C10 C11 C12 C13 0.4(3) . .
C11 C12 C13 C14 -1.0(3) . .
C12 C13 C14 C9 0.9(3) . .
C14 C9 C10 C11 -0.5(3) . .
C15 C16 C17 C18 -179.11(19) . .
C15 C16 C21 C20 178.71(17) . .
C16 C15 N2 C1 107.12(19) . .
C16 C15 N2 C3 -73.1(2) . .
C16 C17 C18 C19 0.5(3) . .
C17 C16 C21 C20 -0.1(3) . .
C17 C18 C19 C20 -0.4(3) . .
C18 C19 C20 C21 -0.1(3) . .
C19 C20 C21 C16 0.3(3) . .
C21 C16 C17 C18 -0.3(3) . .
N1 C1 N2 C3 0.26(19) . .
N1 C1 N2 C15 -179.88(15) . .
N1 C2 C3 C4 -178.87(15) . .
N1 C2 C3 N2 -0.09(17) . .
N1 C2 C7 C6 178.19(16) . .
N1 C8 C9 C10 -79.5(2) . .
N1 C8 C9 C14 102.94(18) . .
N2 C1 N1 C2 -0.32(19) . .
N2 C1 N1 C8 178.86(15) . .
N2 C3 C4 C5 -177.87(17) . .
N2 C15 C16 C17 -58.9(2) . .
N2 C15 C16 C21 122.25(18) . .
